data_1524705
loop_
_publ_author_name
'Klepp, K.O.'
'Komarek, K.L.'

_publ_section_title
;
 Uebergangsmetall-Chalkogensysteme, 4. Mitt.: Die Systeme Kobalt-Tellur
 und Kobalt-Nickel-Tellur
;
_journal_name_full 'Monatshefte fuer Chemie (-108,1977)'
_journal_page_first 105
_journal_page_last 117
_journal_volume 104
_journal_year 1973
_chemical_formula_sum 'Co0.8 Ni0.8 Te2'
_chemical_name_systematic '(Co Ni)0.8 Te2'
_space_group_IT_number 194
_symmetry_space_group_name_Hall '-P 6c 2c'
_symmetry_space_group_name_H-M 'P 63/m m c'
_cell_angle_alpha 90
_cell_angle_beta 90
_cell_angle_gamma 120
_cell_formula_units_Z 1
_cell_length_a 3.902
_cell_length_b 3.902
_cell_length_c 5.371
_cell_volume 70.821
_citation_journal_id_ASTM MOCHAP
_cod_data_source_file Klepp_MOCHAP_1973_1159.cif
_cod_data_source_block Co0.8Ni0.8Te2
_cod_original_cell_volume 70.82071
_cod_database_code 1524705

loop_
_symmetry_equiv_pos_as_xyz
x,y,z
x-y,x,z+1/2
-y,x-y,z
-x,-y,z+1/2
-x+y,-x,z
y,-x+y,z+1/2
-y,-x,-z+1/2
x-y,-y,-z
x,x-y,-z+1/2
y,x,-z
-x+y,y,-z+1/2
-x,-x+y,-z
-x,-y,-z
-x+y,-x,-z-1/2
y,-x+y,-z
x,y,-z-1/2
x-y,x,-z
-y,x-y,-z-1/2
y,x,z-1/2
-x+y,y,z
-x,-x+y,z-1/2
-y,-x,z
x-y,-y,z-1/2
x,x-y,z

loop_
_atom_site_label
_atom_site_type_symbol
_atom_site_fract_x
_atom_site_fract_y
_atom_site_fract_z
_atom_site_occupancy
_atom_site_U_iso_or_equiv
Co1 Co+2 0 0 0 0.4 0.0
Ni1 Ni+2 0 0 0 0.4 0.0
Te1 Te-2 0.3333 0.6667 0.25 1 0.0
